data_7206777
loop_
_publ_author_name
'Katkova, Marina A.'
'Pushkarev, Anatoly P.'
'Balashova, Tatyana V.'
'Konev, Alexey N.'
'Fukin, Georgy K.'
'Ketkov, Sergey Yu.'
'Bochkarev, Mikhail N.'

_publ_section_title
;
 Near-infrared electroluminescent lanthanide [Pr(iii), Nd(iii), Ho(iii),
 Er(iii), Tm(iii), and Yb(iii)] N,O-chelated complexes for organic
 light-emitting devices
;
_journal_issue 41
_journal_name_full 'Journal of Materials Chemistry'
_journal_page_first 16611
_journal_paper_doi 10.1039/c1jm13023d
_journal_volume 21
_journal_year 2011
_chemical_formula_sum 'C78 H54 N12 Nd2 O6'
_chemical_formula_weight 1543.81
_chemical_name_systematic
;
?
;
_space_group_IT_number 2
_symmetry_cell_setting triclinic
_symmetry_space_group_name_Hall '-P 1'
_symmetry_space_group_name_H-M 'P -1'
_atom_sites_solution_hydrogens geom
_atom_sites_solution_primary direct
_atom_sites_solution_secondary difmap
_audit_creation_method SHELXL-97
_cell_angle_alpha 87.938(7)
_cell_angle_beta 76.842(6)
_cell_angle_gamma 78.844(8)
_cell_formula_units_Z 1
_cell_length_a 10.897(4)
_cell_length_b 12.075(4)
_cell_length_c 12.226(4)
_cell_measurement_reflns_used 900
_cell_measurement_temperature 150(2)
_cell_measurement_theta_max 30
_cell_measurement_theta_min 2
_cell_volume 1536.8(9)
_computing_cell_refinement 'Bruker SMART'
_computing_data_collection 'Bruker SMART'
_computing_data_reduction 'Bruker SHELXTL'
_computing_molecular_graphics 'Bruker SHELXTL'
_computing_publication_material 'Bruker SHELXTL'
_computing_structure_refinement 'SHELXL-97 (Sheldrick, 2008)'
_computing_structure_solution 'SHELXS-97 (Sheldrick, 2008)'
_diffrn_ambient_temperature 150(2)
_diffrn_measured_fraction_theta_full 0.985
_diffrn_measured_fraction_theta_max 0.985
_diffrn_measurement_device_type 'CCD area detector'
_diffrn_measurement_method 'phi and omega scans'
_diffrn_radiation_monochromator graphite
_diffrn_radiation_source 'fine-focus sealed tube'
_diffrn_radiation_type MoK\a
_diffrn_radiation_wavelength 0.71073
_diffrn_reflns_av_R_equivalents 0.0562
_diffrn_reflns_av_sigmaI/netI 0.1138
_diffrn_reflns_limit_h_max 12
_diffrn_reflns_limit_h_min -10
_diffrn_reflns_limit_k_max 14
_diffrn_reflns_limit_k_min -11
_diffrn_reflns_limit_l_max 14
_diffrn_reflns_limit_l_min -14
_diffrn_reflns_number 8195
_diffrn_reflns_theta_full 25.00
_diffrn_reflns_theta_max 25.00
_diffrn_reflns_theta_min 1.72
_exptl_absorpt_coefficient_mu 1.741
_exptl_absorpt_correction_T_max 0.8451
_exptl_absorpt_correction_T_min 0.5575
_exptl_absorpt_correction_type multi-scan
_exptl_absorpt_process_details 'SADABS (Sheldrick, 1998a)'
_exptl_crystal_colour colorless
_exptl_crystal_density_diffrn 1.668
_exptl_crystal_density_method 'not measured'
_exptl_crystal_description prism
_exptl_crystal_F_000 774
_exptl_crystal_size_max 0.38
_exptl_crystal_size_mid 0.21
_exptl_crystal_size_min 0.10
_refine_diff_density_max 3.797
_refine_diff_density_min -2.181
_refine_diff_density_rms 0.224
_refine_ls_extinction_method none
_refine_ls_goodness_of_fit_ref 1.043
_refine_ls_hydrogen_treatment constr
_refine_ls_matrix_type full
_refine_ls_number_parameters 370
_refine_ls_number_reflns 5333
_refine_ls_number_restraints 8
_refine_ls_restrained_S_all 1.060
_refine_ls_R_factor_all 0.1161
_refine_ls_R_factor_gt 0.0842
_refine_ls_shift/su_max 0.000
_refine_ls_shift/su_mean 0.000
_refine_ls_structure_factor_coef Fsqd
_refine_ls_weighting_details 'calc w=1/[\s^2^(Fo^2^)+(0.1255P)^2^+1.4251P] where P=(Fo^2^+2Fc^2^)/3'
_refine_ls_weighting_scheme calc
_refine_ls_wR_factor_gt 0.1981
_refine_ls_wR_factor_ref 0.2134
_reflns_number_gt 3974
_reflns_number_total 5333
_reflns_threshold_expression >2sigma(I)
_cod_data_source_file c1jm13023d.txt
_cod_data_source_block ndnonm
_cod_depositor_comments
;
The following automatic conversions were performed:

'_symmetry_cell_setting' value 'Triclinic' changed to 'triclinic'
according to /home/saulius/struct/CIF-dictionaries/cif_core.dic
dictionary named 'cif_core.dic' version 2.4.1 from 2010-06-29.

Automatic conversion script
Id: cif_fix_values 1715 2011-07-08 13:25:40Z adriana 
;
_cod_original_cell_volume 1536.9(9)
_cod_original_sg_symbol_H-M P-1
_cod_database_code 7206777

loop_
_symmetry_equiv_pos_as_xyz
'x, y, z'
'-x, -y, -z'

loop_
_atom_site_label
_atom_site_type_symbol
_atom_site_fract_x
_atom_site_fract_y
_atom_site_fract_z
_atom_site_U_iso_or_equiv
_atom_site_adp_type
_atom_site_occupancy
_atom_site_symmetry_multiplicity
_atom_site_calc_flag
_atom_site_refinement_flags
Nd1 Nd -0.15866(6) -0.04012(5) 0.59560(5) 0.0260(2) Uani 1 1 d .
O1A O -0.2759(8) 0.1304(6) 0.6583(6) 0.0339(19) Uani 1 1 d .
O1B O -0.2153(8) -0.2072(6) 0.5791(6) 0.0320(18) Uani 1 1 d .
O1C O 0.0172(7) 0.0579(6) 0.5851(6) 0.0274(17) Uani 1 1 d .
N1A N -0.2613(9) -0.0468(8) 0.8117(8) 0.030(2) Uani 1 1 d .
N2A N -0.3406(8) 0.0095(7) 0.9895(7) 0.0190(18) Uani 1 1 d U
H2AA H -0.3698 0.0536 1.0493 0.023 Uiso 1 1 calc R
N1B N -0.3133(8) -0.0170(8) 0.4631(8) 0.029(2) Uani 1 1 d .
N2B N -0.4216(7) -0.0491(6) 0.3457(5) 0.027(2) Uani 1 1 d .
H2BA H -0.4686 -0.0843 0.3145 0.032 Uiso 1 1 calc RD
N1C N 0.0235(8) -0.1550(7) 0.6849(7) 0.024(2) Uani 1 1 d .
N2C N 0.1093(8) -0.1678(7) 0.8366(7) 0.0173(17) Uani 1 1 d .
H2CA H 0.1403 -0.1481 0.8919 0.021 Uiso 1 1 calc R
C1A C -0.2732(7) -0.1424(5) 0.8755(5) 0.030(3) Uani 1 1 d G
C2A C -0.2512(7) -0.2576(6) 0.8536(4) 0.033(3) Uani 1 1 d G
H2AB H -0.2166 -0.2854 0.7791 0.040 Uiso 1 1 calc R
C3A C -0.2799(8) -0.3321(4) 0.9408(6) 0.041(3) Uani 1 1 d G
H3AA H -0.2649 -0.4108 0.9259 0.050 Uiso 1 1 calc R
C4A C -0.3305(8) -0.2914(6) 1.0499(5) 0.039(3) Uani 1 1 d G
H4AA H -0.3501 -0.3423 1.1096 0.047 Uiso 1 1 calc R
C5A C -0.3525(8) -0.1762(6) 1.0718(4) 0.047(3) Uani 1 1 d G
H5AA H -0.3871 -0.1484 1.1464 0.056 Uiso 1 1 calc RD
C6A C -0.3239(8) -0.1017(4) 0.9846(6) 0.031(3) Uani 1 1 d G
C7A C -0.3016(10) 0.0406(9) 0.8789(9) 0.025(2) Uani 1 1 d .
C8A C -0.3099(7) 0.1602(4) 0.8555(6) 0.028(2) Uani 1 1 d G
C9A C -0.3364(8) 0.2355(6) 0.9449(4) 0.039(3) Uani 1 1 d G
H9AA H -0.3408 0.2079 1.0192 0.047 Uiso 1 1 calc R
C10A C -0.3566(8) 0.3510(6) 0.9257(6) 0.043(3) Uani 1 1 d G
H10A H -0.3748 0.4025 0.9868 0.052 Uiso 1 1 calc R
C11A C -0.3503(8) 0.3913(4) 0.8170(7) 0.044(3) Uani 1 1 d G
H11A H -0.3641 0.4703 0.8039 0.053 Uiso 1 1 calc R
C12A C -0.3237(8) 0.3160(6) 0.7275(5) 0.038(3) Uani 1 1 d G
H12A H -0.3194 0.3435 0.6533 0.046 Uiso 1 1 calc R
C13A C -0.3035(7) 0.2004(5) 0.7468(5) 0.036(3) Uani 1 1 d G
C1B C -0.3516(7) 0.0803(5) 0.4057(5) 0.024(2) Uani 1 1 d G
C2B C -0.3373(7) 0.1915(6) 0.4131(6) 0.031(3) Uani 1 1 d G
H2BB H -0.2945 0.2121 0.4665 0.038 Uiso 1 1 calc R
C3B C -0.3856(8) 0.2725(4) 0.3422(6) 0.034(3) Uani 1 1 d G
H3BA H -0.3758 0.3485 0.3472 0.041 Uiso 1 1 calc R
C4B C -0.4483(7) 0.2423(5) 0.2640(6) 0.034(3) Uani 1 1 d G
H4BA H -0.4813 0.2977 0.2156 0.041 Uiso 1 1 calc R
C5B C -0.4626(7) 0.1311(6) 0.2566(6) 0.032(3) Uani 1 1 d G
H5BA H -0.5054 0.1104 0.2032 0.039 Uiso 1 1 calc R
C6B C -0.4143(7) 0.0501(4) 0.3275(6) 0.032(3) Uani 1 1 d G
C7B C -0.3523(10) -0.0995(9) 0.4170(9) 0.025(2) Uani 1 1 d .
C8B C -0.3418(7) -0.2194(4) 0.4439(6) 0.027(2) Uani 1 1 d G
C9B C -0.4009(7) -0.2854(5) 0.3890(6) 0.037(3) Uani 1 1 d G
H9BA H -0.4468 -0.2525 0.3348 0.045 Uiso 1 1 calc RD
C10B C -0.3928(7) -0.3996(5) 0.4135(6) 0.039(3) Uani 1 1 d G
H10B H -0.4331 -0.4446 0.3760 0.046 Uiso 1 1 calc R
C11B C -0.3257(8) -0.4477(4) 0.4929(7) 0.040(3) Uani 1 1 d G
H11B H -0.3201 -0.5257 0.5096 0.048 Uiso 1 1 calc R
C12B C -0.2666(7) -0.3817(6) 0.5477(6) 0.035(3) Uani 1 1 d G
H12B H -0.2208 -0.4146 0.6020 0.042 Uiso 1 1 calc R
C13B C -0.2747(7) -0.2676(6) 0.5233(6) 0.031(3) Uani 1 1 d G
C1C C 0.0522(8) -0.2661(5) 0.7141(6) 0.034(3) Uani 1 1 d G
C2C C 0.0378(8) -0.3647(6) 0.6672(5) 0.035(3) Uani 1 1 d G
H2CB H 0.0051 -0.3614 0.6012 0.042 Uiso 1 1 calc R
C3C C 0.0714(8) -0.4682(5) 0.7168(7) 0.046(3) Uani 1 1 d G
H3CA H 0.0616 -0.5355 0.6847 0.056 Uiso 1 1 calc R
C4C C 0.1192(8) -0.4731(5) 0.8133(7) 0.046(3) Uani 1 1 d G
H4CA H 0.1421 -0.5438 0.8472 0.055 Uiso 1 1 calc R
C5C C 0.1336(9) -0.3745(6) 0.8602(6) 0.045(3) Uani 1 1 d G
H5CA H 0.1663 -0.3778 0.9262 0.054 Uiso 1 1 calc R
C6C C 0.1000(8) -0.2710(5) 0.8106(6) 0.038(3) Uani 1 1 d G
C7C C 0.0604(10) -0.0981(10) 0.7592(9) 0.028(3) Uani 1 1 d .
C8C C 0.0560(7) 0.0207(4) 0.7696(6) 0.026(2) Uani 1 1 d G
C9C C 0.0689(7) 0.0617(5) 0.8704(5) 0.037(3) Uani 1 1 d G
H9CA H 0.0896 0.0106 0.9273 0.044 Uiso 1 1 calc R
C10C C 0.0513(8) 0.1773(6) 0.8879(5) 0.038(3) Uani 1 1 d G
H10C H 0.0601 0.2053 0.9568 0.046 Uiso 1 1 calc R
C11C C 0.0210(7) 0.2520(4) 0.8046(6) 0.036(3) Uani 1 1 d G
H11C H 0.0090 0.3311 0.8166 0.043 Uiso 1 1 calc R
C12C C 0.0081(8) 0.2111(5) 0.7038(5) 0.033(3) Uani 1 1 d G
H12C H -0.0127 0.2621 0.6469 0.039 Uiso 1 1 calc R
C13C C 0.0256(7) 0.0954(5) 0.6863(5) 0.028(2) Uani 1 1 d G

loop_
_atom_site_aniso_label
_atom_site_aniso_U_11
_atom_site_aniso_U_22
_atom_site_aniso_U_33
_atom_site_aniso_U_23
_atom_site_aniso_U_13
_atom_site_aniso_U_12
Nd1 0.0325(4) 0.0310(4) 0.0187(3) 0.0055(2) -0.0110(2) -0.0115(2)
O1A 0.048(5) 0.031(5) 0.028(4) -0.005(4) -0.018(4) -0.005(4)
O1B 0.053(5) 0.026(4) 0.023(4) 0.008(3) -0.017(4) -0.012(4)
O1C 0.029(4) 0.041(5) 0.014(4) -0.001(3) -0.004(3) -0.012(3)
N1A 0.035(5) 0.023(5) 0.036(6) 0.010(4) -0.015(4) -0.007(4)
N2A 0.028(4) 0.020(4) 0.009(3) -0.003(3) -0.002(3) -0.004(3)
N1B 0.026(5) 0.034(6) 0.030(5) 0.008(4) -0.009(4) -0.009(4)
N2B 0.025(5) 0.037(6) 0.029(5) 0.017(4) -0.023(4) -0.017(4)
N1C 0.028(5) 0.025(5) 0.020(5) 0.005(4) -0.003(4) -0.011(4)
N2C 0.027(4) 0.017(5) 0.013(4) 0.004(3) -0.013(3) -0.007(3)
C1A 0.032(6) 0.041(7) 0.026(6) 0.010(5) -0.016(5) -0.014(5)
C2A 0.035(6) 0.033(7) 0.032(7) 0.003(5) -0.011(5) -0.003(5)
C3A 0.045(7) 0.041(8) 0.038(8) 0.010(6) -0.011(6) -0.009(6)
C4A 0.051(8) 0.023(7) 0.050(8) 0.008(6) -0.020(6) -0.016(6)
C5A 0.054(8) 0.071(10) 0.024(7) 0.014(6) -0.017(6) -0.028(7)
C6A 0.039(7) 0.040(7) 0.018(6) -0.001(5) -0.015(5) -0.005(5)
C7A 0.022(5) 0.037(7) 0.017(5) -0.002(5) -0.006(4) -0.007(5)
C8A 0.029(6) 0.023(6) 0.032(6) -0.002(5) -0.008(5) -0.002(5)
C9A 0.050(8) 0.039(8) 0.030(7) -0.001(6) -0.013(6) -0.007(6)
C10A 0.059(8) 0.034(8) 0.039(8) -0.012(6) -0.015(6) -0.010(6)
C11A 0.057(8) 0.021(7) 0.064(10) -0.006(6) -0.031(7) -0.008(6)
C12A 0.053(8) 0.038(7) 0.033(7) 0.014(6) -0.025(6) -0.014(6)
C13A 0.026(6) 0.054(8) 0.028(7) 0.007(6) -0.007(5) -0.009(5)
C1B 0.020(5) 0.030(6) 0.018(5) 0.000(5) -0.001(4) 0.002(4)
C2B 0.037(6) 0.023(6) 0.038(7) -0.004(5) -0.016(5) -0.004(5)
C3B 0.047(7) 0.030(7) 0.026(6) 0.006(5) -0.007(5) -0.012(5)
C4B 0.037(7) 0.037(7) 0.025(6) 0.013(5) -0.006(5) -0.004(5)
C5B 0.028(6) 0.040(7) 0.028(6) 0.000(5) -0.008(5) -0.003(5)
C6B 0.034(6) 0.021(6) 0.042(7) 0.003(5) -0.012(5) -0.006(5)
C7B 0.023(5) 0.031(7) 0.019(5) 0.001(5) -0.001(4) -0.005(5)
C8B 0.026(6) 0.023(6) 0.029(6) 0.000(5) -0.001(5) -0.003(4)
C9B 0.031(6) 0.055(9) 0.029(7) 0.006(6) -0.010(5) -0.014(6)
C10B 0.039(7) 0.042(8) 0.034(7) -0.007(6) -0.005(6) -0.011(6)
C11B 0.045(7) 0.032(7) 0.044(8) 0.004(6) -0.011(6) -0.011(6)
C12B 0.047(7) 0.031(7) 0.029(7) 0.011(5) -0.011(6) -0.013(5)
C13B 0.034(6) 0.041(7) 0.019(6) -0.006(5) 0.001(5) -0.017(5)
C1C 0.038(7) 0.042(8) 0.023(6) 0.007(5) -0.006(5) -0.009(5)
C2C 0.031(6) 0.040(7) 0.034(7) -0.004(6) -0.008(5) -0.008(5)
C3C 0.057(8) 0.037(8) 0.050(9) 0.010(6) -0.017(7) -0.018(6)
C4C 0.043(7) 0.032(7) 0.067(10) 0.014(6) -0.025(7) -0.003(6)
C5C 0.061(9) 0.042(8) 0.040(8) 0.023(6) -0.026(7) -0.017(6)
C6C 0.043(7) 0.044(8) 0.031(7) 0.011(6) -0.020(6) -0.006(6)
C7C 0.027(6) 0.043(7) 0.017(6) 0.007(5) -0.003(5) -0.016(5)
C8C 0.028(6) 0.040(7) 0.017(5) -0.004(5) -0.006(4) -0.017(5)
C9C 0.030(6) 0.063(9) 0.020(6) 0.012(6) -0.007(5) -0.015(6)
C10C 0.040(7) 0.043(8) 0.035(7) -0.013(6) -0.013(6) -0.009(6)
C11C 0.048(7) 0.035(7) 0.032(7) -0.003(5) -0.010(6) -0.024(6)
C12C 0.044(7) 0.037(7) 0.022(6) 0.002(5) -0.014(5) -0.012(5)
C13C 0.026(6) 0.035(7) 0.023(6) 0.004(5) -0.011(5) -0.006(5)

loop_
_atom_type_symbol
_atom_type_description
_atom_type_scat_dispersion_real
_atom_type_scat_dispersion_imag
_atom_type_scat_source
C C 0.0033 0.0016 'International Tables Vol C Tables 4.2.6.8 and 6.1.1.4'
H H 0.0000 0.0000 'International Tables Vol C Tables 4.2.6.8 and 6.1.1.4'
N N 0.0061 0.0033 'International Tables Vol C Tables 4.2.6.8 and 6.1.1.4'
O O 0.0106 0.0060 'International Tables Vol C Tables 4.2.6.8 and 6.1.1.4'
Nd Nd -0.1943 3.0179 'International Tables Vol C Tables 4.2.6.8 and 6.1.1.4'

loop_
_geom_angle_atom_site_label_1
_geom_angle_atom_site_label_2
_geom_angle_atom_site_label_3
_geom_angle
_geom_angle_site_symmetry_1
_geom_angle_site_symmetry_3
O1B Nd1 O1A 131.8(3) . .
O1B Nd1 O1C 92.6(3) . 2_556
O1A Nd1 O1C 120.1(3) . 2_556
O1B Nd1 O1C 145.9(3) . .
O1A Nd1 O1C 82.1(3) . .
O1C Nd1 O1C 68.0(3) 2_556 .
O1B Nd1 N1B 71.3(3) . .
O1A Nd1 N1B 82.0(3) . .
O1C Nd1 N1B 77.3(3) 2_556 .
O1C Nd1 N1B 126.7(3) . .
O1B Nd1 N1C 85.8(3) . .
O1A Nd1 N1C 124.4(3) . .
O1C Nd1 N1C 90.6(3) 2_556 .
O1C Nd1 N1C 67.4(3) . .
N1B Nd1 N1C 153.3(3) . .
O1B Nd1 N1A 87.5(3) . .
O1A Nd1 N1A 69.4(3) . .
O1C Nd1 N1A 165.2(3) 2_556 .
O1C Nd1 N1A 104.3(3) . .
N1B Nd1 N1A 116.6(3) . .
N1C Nd1 N1A 74.6(3) . .
O1B Nd1 Nd1 122.1(2) . 2_556
O1A Nd1 Nd1 102.5(2) . 2_556
O1C Nd1 Nd1 34.32(16) 2_556 2_556
O1C Nd1 Nd1 33.70(16) . 2_556
N1B Nd1 Nd1 103.4(2) . 2_556
N1C Nd1 Nd1 76.85(19) . 2_556
N1A Nd1 Nd1 136.73(19) . 2_556
C13A O1A Nd1 141.3(6) . .
C13B O1B Nd1 146.0(6) . .
C13C O1C Nd1 133.2(5) . 2_556
C13C O1C Nd1 113.8(5) . .
Nd1 O1C Nd1 112.0(3) 2_556 .
C7A N1A C1A 108.0(9) . .
C7A N1A Nd1 125.3(7) . .
C1A N1A Nd1 126.6(6) . .
C6A N2A C7A 103.9(7) . .
C7B N1B C1B 105.2(8) . .
C7B N1B Nd1 127.1(7) . .
C1B N1B Nd1 126.4(6) . .
C6B N2B C7B 114.5(8) . .
C7C N1C C1C 105.0(8) . .
C7C N1C Nd1 115.1(7) . .
C1C N1C Nd1 132.8(6) . .
C6C N2C C7C 105.6(8) . .
N1A C1A C2A 135.5(6) . .
N1A C1A C6A 104.4(6) . .
C2A C1A C6A 120.0 . .
C1A C2A C3A 120.0 . .
C4A C3A C2A 120.0 . .
C3A C4A C5A 120.0 . .
C6A C5A C4A 120.0 . .
N2A C6A C5A 128.2(6) . .
N2A C6A C1A 111.8(6) . .
C5A C6A C1A 120.0 . .
N1A C7A N2A 111.9(10) . .
N1A C7A C8A 130.6(9) . .
N2A C7A C8A 117.5(8) . .
C9A C8A C13A 120.0 . .
C9A C8A C7A 118.9(6) . .
C13A C8A C7A 120.9(6) . .
C10A C9A C8A 120.0 . .
C9A C10A C11A 120.0 . .
C12A C11A C10A 120.0 . .
C13A C12A C11A 120.0 . .
O1A C13A C12A 118.4(6) . .
O1A C13A C8A 121.6(6) . .
C12A C13A C8A 120.0 . .
N1B C1B C2B 132.8(6) . .
N1B C1B C6B 107.2(6) . .
C2B C1B C6B 120.0 . .
C3B C2B C1B 120.0 . .
C4B C3B C2B 120.0 . .
C3B C4B C5B 120.0 . .
C6B C5B C4B 120.0 . .
N2B C6B C5B 134.0(6) . .
N2B C6B C1B 105.8(6) . .
C5B C6B C1B 120.0 . .
N2B C7B N1B 106.2(9) . .
N2B C7B C8B 122.7(9) . .
N1B C7B C8B 130.5(9) . .
C9B C8B C13B 120.0 . .
C9B C8B C7B 118.9(6) . .
C13B C8B C7B 121.1(6) . .
C8B C9B C10B 120.0 . .
C9B C10B C11B 120.0 . .
C12B C11B C10B 120.0 . .
C11B C12B C13B 120.0 . .
O1B C13B C12B 117.6(5) . .
O1B C13B C8B 122.4(5) . .
C12B C13B C8B 120.0 . .
N1C C1C C2C 131.9(6) . .
N1C C1C C6C 108.1(6) . .
C2C C1C C6C 120.0 . .
C3C C2C C1C 120.0 . .
C4C C3C C2C 120.0 . .
C3C C4C C5C 120.0 . .
C4C C5C C6C 120.0 . .
N2C C6C C5C 131.1(6) . .
N2C C6C C1C 108.9(6) . .
C5C C6C C1C 120.0 . .
N1C C7C N2C 112.3(10) . .
N1C C7C C8C 130.3(10) . .
N2C C7C C8C 117.4(8) . .
C9C C8C C13C 120.0 . .
C9C C8C C7C 118.4(6) . .
C13C C8C C7C 121.2(6) . .
C8C C9C C10C 120.0 . .
C11C C10C C9C 120.0 . .
C12C C11C C10C 120.0 . .
C11C C12C C13C 120.0 . .
O1C C13C C12C 118.6(5) . .
O1C C13C C8C 121.4(5) . .
C12C C13C C8C 120.0 . .

loop_
_geom_bond_atom_site_label_1
_geom_bond_atom_site_label_2
_geom_bond_distance
_geom_bond_site_symmetry_2
Nd1 O1B 2.250(7) .
Nd1 O1A 2.260(8) .
Nd1 O1C 2.379(7) 2_556
Nd1 O1C 2.418(7) .
Nd1 N1B 2.563(9) .
Nd1 N1C 2.621(9) .
Nd1 N1A 2.629(10) .
Nd1 Nd1 3.9766(16) 2_556
O1A C13A 1.340(9) .
O1B C13B 1.355(8) .
O1C C13C 1.360(8) .
O1C Nd1 2.379(7) 2_556
N1A C7A 1.304(14) .
N1A C1A 1.380(10) .
N2A C6A 1.322(10) .
N2A C7A 1.384(13) .
N1B C7B 1.344(14) .
N1B C1B 1.389(11) .
N2B C6B 1.225(9) .
N2B C7B 1.335(13) .
N1C C7C 1.333(13) .
N1C C1C 1.371(10) .
N2C C6C 1.326(9) .
N2C C7C 1.374(13) .
C1A C2A 1.3900 .
C1A C6A 1.3900 .
C2A C3A 1.3900 .
C3A C4A 1.3900 .
C4A C5A 1.3900 .
C5A C6A 1.3900 .
C7A C8A 1.452(12) .
C8A C9A 1.3900 .
C8A C13A 1.3900 .
C9A C10A 1.3900 .
C10A C11A 1.3900 .
C11A C12A 1.3900 .
C12A C13A 1.3900 .
C1B C2B 1.3900 .
C1B C6B 1.3900 .
C2B C3B 1.3900 .
C3B C4B 1.3900 .
C4B C5B 1.3900 .
C5B C6B 1.3900 .
C7B C8B 1.462(12) .
C8B C9B 1.3900 .
C8B C13B 1.3900 .
C9B C10B 1.3900 .
C10B C11B 1.3900 .
C11B C12B 1.3900 .
C12B C13B 1.3900 .
C1C C2C 1.3900 .
C1C C6C 1.3900 .
C2C C3C 1.3900 .
C3C C4C 1.3900 .
C4C C5C 1.3900 .
C5C C6C 1.3900 .
C7C C8C 1.435(13) .
C8C C9C 1.3900 .
C8C C13C 1.3900 .
C9C C10C 1.3900 .
C10C C11C 1.3900 .
C11C C12C 1.3900 .
C12C C13C 1.3900 .
